data_2227207
loop_
_publ_author_name
'Yan, Yong'
'Han, Guoxia'

_publ_section_title
;
 2-Hydroxyethanaminium 2,4-dinitrophenolate hemihydrate
;
_journal_coeditor_code BT5319
_journal_issue 9
_journal_name_full 'Acta Crystallographica Section E'
_journal_page_first o2342
_journal_paper_doi 10.1107/S1600536810031983
_journal_volume 66
_journal_year 2010
_chemical_formula_iupac 'C2 H8 N O +, C6 H3 N2 O5 -, 0.5H2 O'
_chemical_formula_moiety 'C2 H8 N O +, C6 H3 N2 O5 -, 0.5(H2 O)'
_chemical_formula_sum 'C8 H12 N3 O6.5'
_chemical_formula_weight 254.20
_chemical_name_systematic
;
2-Hydroxyethanaminium 2,4-dinitrophenolate hemihydrate
;
_space_group_IT_number 29
_symmetry_cell_setting orthorhombic
_symmetry_space_group_name_Hall 'P 2c -2ac'
_symmetry_space_group_name_H-M 'P c a 21'
_atom_sites_solution_hydrogens geom
_atom_sites_solution_primary direct
_atom_sites_solution_secondary difmap
_audit_creation_method SHELXL-97
_cell_angle_alpha 90.00
_cell_angle_beta 90.00
_cell_angle_gamma 90.00
_cell_formula_units_Z 8
_cell_length_a 24.5688(4)
_cell_length_b 10.5945(2)
_cell_length_c 8.4238(2)
_cell_measurement_reflns_used 20146
_cell_measurement_temperature 153(2)
_cell_measurement_theta_max 27.49
_cell_measurement_theta_min 3.09
_cell_volume 2192.67(8)
_computing_cell_refinement 'RAPID-AUTO (Rigaku/MSC, 2004)'
_computing_data_collection 'RAPID-AUTO (Rigaku/MSC, 2004)'
_computing_data_reduction 'RAPID-AUTO (Rigaku/MSC, 2004)'
_computing_molecular_graphics 'SHELXTL (Sheldrick, 2008)'
_computing_publication_material 'SHELXTL (Sheldrick, 2008)'
_computing_structure_refinement 'SHELXL97 (Sheldrick, 2008)'
_computing_structure_solution 'SHELXS97 (Sheldrick, 2008)'
_diffrn_ambient_temperature 153(2)
_diffrn_measured_fraction_theta_full 0.998
_diffrn_measured_fraction_theta_max 0.998
_diffrn_measurement_device_type 'Rigaku R-AXIS RAPID'
_diffrn_measurement_method '\w scans'
_diffrn_radiation_monochromator graphite
_diffrn_radiation_source 'Rotating Anode'
_diffrn_radiation_type MoK\a
_diffrn_radiation_wavelength 0.71073
_diffrn_reflns_av_R_equivalents 0.0183
_diffrn_reflns_av_sigmaI/netI 0.0105
_diffrn_reflns_limit_h_max 31
_diffrn_reflns_limit_h_min -31
_diffrn_reflns_limit_k_max 13
_diffrn_reflns_limit_k_min -13
_diffrn_reflns_limit_l_max 10
_diffrn_reflns_limit_l_min -10
_diffrn_reflns_number 20722
_diffrn_reflns_theta_full 27.48
_diffrn_reflns_theta_max 27.48
_diffrn_reflns_theta_min 3.14
_diffrn_standards_decay_% 0
_diffrn_standards_interval_count 0
_diffrn_standards_interval_time 0
_diffrn_standards_number 0
_exptl_absorpt_coefficient_mu 0.135
_exptl_absorpt_correction_type none
_exptl_crystal_colour yellow
_exptl_crystal_density_diffrn 1.540
_exptl_crystal_density_method 'not measured'
_exptl_crystal_description prism
_exptl_crystal_F_000 1064
_exptl_crystal_size_max 0.56
_exptl_crystal_size_mid 0.45
_exptl_crystal_size_min 0.33
_refine_diff_density_max 0.254
_refine_diff_density_min -0.166
_refine_ls_extinction_coef 0.0213(13)
_refine_ls_extinction_expression Fc^*^=kFc[1+0.001xFc^2^\l^3^/sin(2\q)]^-1/4^
_refine_ls_extinction_method 'SHELXL97 (Sheldrick, 2008)'
_refine_ls_goodness_of_fit_ref 0.999
_refine_ls_hydrogen_treatment mixed
_refine_ls_matrix_type full
_refine_ls_number_parameters 357
_refine_ls_number_reflns 2686
_refine_ls_number_restraints 1
_refine_ls_restrained_S_all 0.999
_refine_ls_R_factor_all 0.0239
_refine_ls_R_factor_gt 0.0237
_refine_ls_shift/su_max 0.001
_refine_ls_shift/su_mean 0.000
_refine_ls_structure_factor_coef Fsqd
_refine_ls_weighting_details 'calc w=1/[\s^2^(Fo^2^)+(0.0506P)^2^+0.2560P] where P=(Fo^2^+2Fc^2^)/3'
_refine_ls_weighting_scheme calc
_refine_ls_wR_factor_gt 0.0655
_refine_ls_wR_factor_ref 0.0658
_reflns_number_gt 2646
_reflns_number_total 2686
_reflns_threshold_expression I>2\s(I)
_cod_data_source_file bt5319.cif
_cod_data_source_block I
_cod_database_code 2227207
_cod_database_fobs_code 2227207

loop_
_symmetry_equiv_pos_as_xyz
'x, y, z'
'-x, -y, z+1/2'
'x+1/2, -y, z'
'-x+1/2, y, z+1/2'

loop_
_atom_site_type_symbol
_atom_site_label
_atom_site_fract_x
_atom_site_fract_y
_atom_site_fract_z
_atom_site_U_iso_or_equiv
_atom_site_adp_type
_atom_site_calc_flag
_atom_site_refinement_flags
_atom_site_occupancy
_atom_site_disorder_assembly
_atom_site_disorder_group
O O1 0.40970(4) 0.16257(9) 0.70708(14) 0.0246(2) Uani d . 1 . .
O O2 0.15648(4) 0.16118(13) 0.7433(2) 0.0436(4) Uani d . 1 . .
O O3 0.17398(5) 0.31833(12) 0.89817(19) 0.0390(3) Uani d . 1 . .
O O4 0.35318(5) 0.43069(14) 1.0234(2) 0.0489(4) Uani d . 1 . .
O O5 0.42268(4) 0.35022(10) 0.91162(16) 0.0300(3) Uani d . 1 . .
O O6 0.38672(4) 0.63686(10) 0.71654(14) 0.0262(2) Uani d . 1 . .
O O7 0.13452(4) 0.69048(12) 0.70476(19) 0.0384(3) Uani d . 1 . .
O O8 0.15347(5) 0.83799(13) 0.87468(18) 0.0407(3) Uani d . 1 . .
O O9 0.33436(4) 0.93189(10) 1.00421(14) 0.0292(2) Uani d . 1 . .
O O10 0.40336(4) 0.83871(10) 0.89816(14) 0.0265(2) Uani d . 1 . .
O O11 0.46306(4) 0.03331(10) 0.49735(13) 0.0236(2) Uani d . 1 . .
O O12 0.45349(4) 0.58299(10) 0.47171(13) 0.0220(2) Uani d . 1 . .
N N1 0.37306(4) 0.35618(10) 0.92905(16) 0.0211(2) Uani d . 1 . .
N N2 0.18870(5) 0.23265(12) 0.81025(19) 0.0276(3) Uani d . 1 . .
N N3 0.35365(5) 0.85094(10) 0.91370(14) 0.0194(2) Uani d . 1 . .
N N4 0.16743(5) 0.75211(13) 0.78413(18) 0.0270(3) Uani d . 1 . .
N N5 0.56485(5) 0.01705(10) 0.68611(15) 0.0185(2) Uani d . 1 . .
N N6 0.53325(5) 0.39558(11) 0.44028(16) 0.0218(2) Uani d . 1 . .
C C1 0.35954(5) 0.17880(12) 0.73496(16) 0.0175(2) Uani d . 1 . .
C C2 0.31902(6) 0.09935(12) 0.66134(18) 0.0224(3) Uani d . 1 . .
H H2 0.3308 0.0330 0.5938 0.027 Uiso calc R 1 . .
C C3 0.26441(6) 0.11540(13) 0.68459(19) 0.0236(3) Uani d . 1 . .
H H3 0.2390 0.0615 0.6335 0.028 Uiso calc R 1 . .
C C4 0.24637(6) 0.21292(11) 0.78519(17) 0.0210(3) Uani d . 1 . .
C C5 0.28234(5) 0.29052(12) 0.86297(18) 0.0202(3) Uani d . 1 . .
H H5 0.2694 0.3552 0.9314 0.024 Uiso calc R 1 . .
C C6 0.33790(5) 0.27319(12) 0.84031(16) 0.0176(3) Uani d . 1 . .
C C7 0.33707(5) 0.66684(12) 0.73307(15) 0.0186(3) Uani d . 1 . .
C C8 0.29498(6) 0.59359(13) 0.65700(19) 0.0243(3) Uani d . 1 . .
H H8 0.3054 0.5241 0.5926 0.029 Uiso calc R 1 . .
C C9 0.24074(6) 0.61971(12) 0.67346(19) 0.0249(3) Uani d . 1 . .
H H9 0.2143 0.5687 0.6220 0.030 Uiso calc R 1 . .
C C10 0.22461(5) 0.72307(13) 0.76756(18) 0.0217(3) Uani d . 1 . .
C C11 0.26181(5) 0.79730(12) 0.84427(16) 0.0194(3) Uani d . 1 . .
H H11 0.2502 0.8663 0.9078 0.023 Uiso calc R 1 . .
C C12 0.31712(5) 0.77025(12) 0.82799(16) 0.0180(3) Uani d . 1 . .
C C13 0.54204(6) -0.08272(12) 0.58103(18) 0.0209(3) Uani d . 1 . .
H H13A 0.5540 -0.1666 0.6191 0.025 Uiso calc R 1 . .
H H13B 0.5561 -0.0711 0.4718 0.025 Uiso calc R 1 . .
C C14 0.48060(6) -0.07767(13) 0.57902(19) 0.0233(3) Uani d . 1 . .
H H14A 0.4660 -0.1535 0.5251 0.028 Uiso calc R 1 . .
H H14B 0.4666 -0.0767 0.6892 0.028 Uiso calc R 1 . .
C C15 0.48229(6) 0.39280(14) 0.34614(19) 0.0273(3) Uani d . 1 . .
H H15A 0.4720 0.3040 0.3251 0.033 Uiso calc R 1 . .
H H15B 0.4886 0.4346 0.2427 0.033 Uiso calc R 1 . .
C C16 0.43622(5) 0.45829(13) 0.4314(2) 0.0246(3) Uani d . 1 . .
H H16A 0.4037 0.4621 0.3621 0.029 Uiso calc R 1 . .
H H16B 0.4265 0.4110 0.5288 0.029 Uiso calc R 1 . .
O O13 0.51234(4) 0.26120(9) 0.71903(13) 0.0197(2) Uani d . 1 . .
H H0A 0.4788(9) 0.249(2) 0.732(3) 0.036(5) Uiso d . 1 . .
H H0B 0.5255(8) 0.3027(19) 0.797(3) 0.029(5) Uiso d . 1 . .
H H5A 0.5523(9) 0.088(2) 0.673(3) 0.037(6) Uiso d . 1 . .
H H5B 0.6013(9) 0.0271(17) 0.667(3) 0.031(5) Uiso d . 1 . .
H H5C 0.5571(8) -0.0081(19) 0.788(3) 0.028(5) Uiso d . 1 . .
H H6A 0.5286(8) 0.3495(18) 0.533(3) 0.024(4) Uiso d . 1 . .
H H6B 0.5606(10) 0.366(2) 0.386(3) 0.041(6) Uiso d . 1 . .
H H6C 0.5420(8) 0.4771(19) 0.461(3) 0.028(5) Uiso d . 1 . .
H H11O 0.4426(10) 0.078(2) 0.555(4) 0.042(6) Uiso d . 1 . .
H H12O 0.4350(10) 0.610(2) 0.537(4) 0.044(7) Uiso d . 1 . .

loop_
_atom_site_aniso_label
_atom_site_aniso_U_11
_atom_site_aniso_U_22
_atom_site_aniso_U_33
_atom_site_aniso_U_12
_atom_site_aniso_U_13
_atom_site_aniso_U_23
O1 0.0164(4) 0.0285(5) 0.0289(5) 0.0015(3) 0.0016(4) -0.0118(4)
O2 0.0166(5) 0.0491(7) 0.0652(10) -0.0100(5) -0.0046(6) -0.0124(7)
O3 0.0200(5) 0.0422(6) 0.0548(8) 0.0079(4) 0.0030(5) -0.0084(6)
O4 0.0238(5) 0.0577(8) 0.0653(9) 0.0005(5) 0.0029(6) -0.0452(8)
O5 0.0154(4) 0.0274(5) 0.0472(7) -0.0029(4) 0.0007(5) -0.0153(5)
O6 0.0180(4) 0.0364(5) 0.0242(5) 0.0073(4) -0.0034(4) -0.0102(5)
O7 0.0173(5) 0.0440(6) 0.0539(8) -0.0048(4) -0.0075(5) -0.0008(7)
O8 0.0223(5) 0.0569(7) 0.0429(7) 0.0128(5) 0.0000(5) -0.0094(7)
O9 0.0240(5) 0.0303(5) 0.0333(6) 0.0067(4) -0.0053(5) -0.0156(5)
O10 0.0158(4) 0.0313(5) 0.0326(6) -0.0033(4) 0.0014(4) -0.0080(5)
O11 0.0221(4) 0.0288(5) 0.0199(5) 0.0050(4) 0.0004(4) -0.0066(4)
O12 0.0188(4) 0.0221(5) 0.0250(5) -0.0002(4) 0.0048(4) -0.0013(4)
N1 0.0164(5) 0.0197(5) 0.0274(6) 0.0004(4) 0.0000(5) -0.0073(5)
N2 0.0151(5) 0.0309(6) 0.0368(7) -0.0006(4) -0.0012(5) -0.0004(6)
N3 0.0184(5) 0.0197(5) 0.0199(6) 0.0016(4) -0.0014(5) -0.0019(4)
N4 0.0160(5) 0.0330(6) 0.0319(7) 0.0020(5) -0.0023(5) 0.0046(5)
N5 0.0168(5) 0.0181(5) 0.0206(6) 0.0016(4) 0.0013(4) 0.0027(4)
N6 0.0210(5) 0.0191(5) 0.0253(6) 0.0023(4) 0.0065(5) 0.0015(5)
C1 0.0167(5) 0.0178(5) 0.0178(6) 0.0003(4) 0.0000(5) -0.0013(5)
C2 0.0221(6) 0.0198(6) 0.0253(7) -0.0014(5) -0.0010(5) -0.0060(5)
C3 0.0206(6) 0.0226(6) 0.0275(7) -0.0052(5) -0.0036(6) -0.0027(6)
C4 0.0129(5) 0.0231(5) 0.0269(7) -0.0009(5) 0.0001(5) 0.0014(5)
C5 0.0159(6) 0.0204(5) 0.0242(7) 0.0016(4) 0.0007(5) -0.0024(5)
C6 0.0155(5) 0.0173(5) 0.0201(6) -0.0015(4) 0.0000(5) -0.0028(5)
C7 0.0182(6) 0.0218(6) 0.0160(6) 0.0028(5) -0.0025(5) -0.0009(5)
C8 0.0242(7) 0.0217(6) 0.0269(7) 0.0024(5) -0.0064(6) -0.0065(5)
C9 0.0223(7) 0.0219(5) 0.0304(8) -0.0016(5) -0.0080(6) -0.0019(6)
C10 0.0155(6) 0.0250(6) 0.0245(7) 0.0014(5) -0.0021(5) 0.0032(5)
C11 0.0167(6) 0.0221(5) 0.0195(6) 0.0037(4) -0.0009(5) 0.0001(5)
C12 0.0162(6) 0.0197(5) 0.0179(6) 0.0008(4) -0.0018(5) -0.0012(5)
C13 0.0242(6) 0.0182(5) 0.0203(6) 0.0026(5) 0.0045(5) -0.0009(5)
C14 0.0230(6) 0.0238(6) 0.0231(7) -0.0047(5) 0.0040(5) -0.0030(6)
C15 0.0287(7) 0.0279(6) 0.0253(7) 0.0012(5) 0.0016(6) -0.0055(6)
C16 0.0187(6) 0.0240(6) 0.0310(8) -0.0036(5) 0.0015(5) -0.0012(6)
O13 0.0156(4) 0.0214(4) 0.0220(5) -0.0015(3) 0.0009(4) -0.0011(4)

loop_
_atom_type_symbol
_atom_type_description
_atom_type_scat_dispersion_real
_atom_type_scat_dispersion_imag
_atom_type_scat_source
C C 0.0033 0.0000 'International Tables Vol C Tables 4.2.6.8 and 6.1.1.4'
H H 0.0000 0.0000 'International Tables Vol C Tables 4.2.6.8 and 6.1.1.4'
N N 0.0061 0.0000 'International Tables Vol C Tables 4.2.6.8 and 6.1.1.4'
O O 0.0106 0.0000 'International Tables Vol C Tables 4.2.6.8 and 6.1.1.4'

loop_
_geom_angle_atom_site_label_1
_geom_angle_atom_site_label_2
_geom_angle_atom_site_label_3
_geom_angle_site_symmetry_1
_geom_angle_site_symmetry_3
_geom_angle
_geom_angle_publ_flag
C14 O11 H11O . . 111.2(18) ?
C16 O12 H12O . . 109.9(18) ?
O4 N1 O5 . . 120.48(12) ?
O4 N1 C6 . . 119.45(11) ?
O5 N1 C6 . . 120.06(11) ?
O3 N2 O2 . . 122.82(13) ?
O3 N2 C4 . . 118.92(12) ?
O2 N2 C4 . . 118.25(13) ?
O10 N3 O9 . . 121.00(11) ?
O10 N3 C12 . . 120.19(11) ?
O9 N3 C12 . . 118.81(11) ?
O7 N4 O8 . . 122.78(13) ?
O7 N4 C10 . . 118.13(13) ?
O8 N4 C10 . . 119.08(13) ?
C13 N5 H5A . . 115.5(17) ?
C13 N5 H5B . . 110.1(13) ?
H5A N5 H5B . . 103.6(19) ?
C13 N5 H5C . . 105.7(13) ?
H5A N5 H5C . . 108(2) ?
H5B N5 H5C . . 113.8(18) ?
C15 N6 H6A . . 109.6(12) ?
C15 N6 H6B . . 111.3(16) ?
H6A N6 H6B . . 110(2) ?
C15 N6 H6C . . 108.8(13) ?
H6A N6 H6C . . 111.6(19) ?
H6B N6 H6C . . 105(2) ?
O1 C1 C6 . . 124.65(12) ?
O1 C1 C2 . . 120.82(12) ?
C6 C1 C2 . . 114.53(11) ?
C3 C2 C1 . . 122.89(12) ?
C3 C2 H2 . . 118.6 ?
C1 C2 H2 . . 118.6 ?
C2 C3 C4 . . 119.12(12) ?
C2 C3 H3 . . 120.4 ?
C4 C3 H3 . . 120.4 ?
C5 C4 C3 . . 121.60(12) ?
C5 C4 N2 . . 118.28(12) ?
C3 C4 N2 . . 120.12(12) ?
C4 C5 C6 . . 119.15(12) ?
C4 C5 H5 . . 120.4 ?
C6 C5 H5 . . 120.4 ?
C5 C6 C1 . . 122.63(12) ?
C5 C6 N1 . . 115.89(11) ?
C1 C6 N1 . . 121.48(11) ?
O6 C7 C12 . . 125.31(12) ?
O6 C7 C8 . . 120.39(12) ?
C12 C7 C8 . . 114.28(11) ?
C9 C8 C7 . . 122.97(13) ?
C9 C8 H8 . . 118.5 ?
C7 C8 H8 . . 118.5 ?
C8 C9 C10 . . 119.23(12) ?
C8 C9 H9 . . 120.4 ?
C10 C9 H9 . . 120.4 ?
C11 C10 C9 . . 121.64(12) ?
C11 C10 N4 . . 118.79(12) ?
C9 C10 N4 . . 119.57(13) ?
C10 C11 C12 . . 119.09(12) ?
C10 C11 H11 . . 120.5 ?
C12 C11 H11 . . 120.5 ?
C11 C12 N3 . . 115.94(12) ?
C11 C12 C7 . . 122.78(12) ?
N3 C12 C7 . . 121.28(11) ?
N5 C13 C14 . . 110.97(11) ?
N5 C13 H13A . . 109.4 ?
C14 C13 H13A . . 109.4 ?
N5 C13 H13B . . 109.4 ?
C14 C13 H13B . . 109.4 ?
H13A C13 H13B . . 108.0 ?
O11 C14 C13 . . 109.63(11) ?
O11 C14 H14A . . 109.7 ?
C13 C14 H14A . . 109.7 ?
O11 C14 H14B . . 109.7 ?
C13 C14 H14B . . 109.7 ?
H14A C14 H14B . . 108.2 ?
N6 C15 C16 . . 111.68(13) ?
N6 C15 H15A . . 109.3 ?
C16 C15 H15A . . 109.3 ?
N6 C15 H15B . . 109.3 ?
C16 C15 H15B . . 109.3 ?
H15A C15 H15B . . 107.9 ?
O12 C16 C15 . . 108.38(11) ?
O12 C16 H16A . . 110.0 ?
C15 C16 H16A . . 110.0 ?
O12 C16 H16B . . 110.0 ?
C15 C16 H16B . . 110.0 ?
H16A C16 H16B . . 108.4 ?
H0A O13 H0B . . 111(2) ?

loop_
_geom_bond_atom_site_label_1
_geom_bond_atom_site_label_2
_geom_bond_site_symmetry_2
_geom_bond_distance
_geom_bond_publ_flag
O1 C1 . 1.2661(16) no
O2 N2 . 1.2322(18) no
O3 N2 . 1.2261(19) no
O4 N1 . 1.2223(17) ?
O5 N1 . 1.2293(15) ?
O6 C7 . 1.2683(16) ?
O7 N4 . 1.2357(19) ?
O8 N4 . 1.236(2) ?
O9 N3 . 1.2417(15) ?
O10 N3 . 1.2351(15) ?
O11 C14 . 1.4288(17) ?
O11 H11O . 0.84(3) ?
O12 C16 . 1.4285(17) ?
O12 H12O . 0.77(3) ?
N1 C6 . 1.4416(16) no
N2 C4 . 1.4478(17) no
N3 C12 . 1.4345(17) ?
N4 C10 . 1.4449(16) ?
N5 C13 . 1.4882(18) ?
N5 H5A . 0.82(2) ?
N5 H5B . 0.92(2) ?
N5 H5C . 0.92(2) ?
N6 C15 . 1.4824(19) ?
N6 H6A . 0.93(2) ?
N6 H6B . 0.87(3) ?
N6 H6C . 0.91(2) ?
C1 C6 . 1.4388(18) no
C1 C2 . 1.4438(18) no
C2 C3 . 1.3665(19) no
C2 H2 . 0.9500 ?
C3 C4 . 1.408(2) no
C3 H3 . 0.9500 ?
C4 C5 . 1.3734(19) no
C5 C6 . 1.3905(17) no
C5 H5 . 0.9500 ?
C7 C12 . 1.4421(18) ?
C7 C8 . 1.4429(18) ?
C8 C9 . 1.3680(19) ?
C8 H8 . 0.9500 ?
C9 C10 . 1.409(2) ?
C9 H9 . 0.9500 ?
C10 C11 . 1.3681(18) ?
C11 C12 . 1.3955(17) ?
C11 H11 . 0.9500 ?
C13 C14 . 1.5105(19) ?
C13 H13A . 0.9900 ?
C13 H13B . 0.9900 ?
C14 H14A . 0.9900 ?
C14 H14B . 0.9900 ?
C15 C16 . 1.510(2) ?
C15 H15A . 0.9900 ?
C15 H15B . 0.9900 ?
C16 H16A . 0.9900 ?
C16 H16B . 0.9900 ?
O13 H0A . 0.84(2) ?
O13 H0B . 0.85(2) ?

loop_
_geom_hbond_atom_site_label_D
_geom_hbond_atom_site_label_H
_geom_hbond_atom_site_label_A
_geom_hbond_site_symmetry_A
_geom_hbond_distance_DH
_geom_hbond_distance_HA
_geom_hbond_distance_DA
_geom_hbond_angle_DHA
O11 H11O O1 . 0.84(3) 1.76(3) 2.5914(14) 168(3)
O12 H12O O6 . 0.77(3) 1.94(3) 2.6963(16) 166(3)
O13 H0A O1 . 0.84(2) 1.94(2) 2.7315(13) 156(2)
O13 H0A O5 . 0.84(2) 2.31(2) 2.8938(15) 127(2)
O13 H0B O12 2_665 0.85(2) 1.97(2) 2.8214(15) 171(2)
N5 H5B O9 2_664 0.92(2) 2.13(2) 2.9620(15) 150(2)
N5 H5C O11 2_655 0.92(2) 1.85(2) 2.7620(16) 171(2)
N5 H5A O13 . 0.82(2) 2.11(2) 2.9038(14) 161(2)
N6 H6C O5 2_664 0.91(2) 2.07(2) 2.9127(16) 155(2)
N6 H6B O6 2_664 0.87(3) 1.93(3) 2.7453(17) 155(2)
N6 H6B O10 2_664 0.87(3) 2.34(2) 2.9517(16) 127(2)
N6 H6A O13 . 0.93(2) 1.87(2) 2.7937(17) 175(2)

loop_
_geom_torsion_atom_site_label_1
_geom_torsion_atom_site_label_2
_geom_torsion_atom_site_label_3
_geom_torsion_atom_site_label_4
_geom_torsion_site_symmetry_1
_geom_torsion_site_symmetry_2
_geom_torsion_site_symmetry_3
_geom_torsion_site_symmetry_4
_geom_torsion
_geom_torsion_publ_flag
O1 C1 C2 C3 . . . . -178.24(14) ?
C6 C1 C2 C3 . . . . 2.5(2) ?
C1 C2 C3 C4 . . . . -0.4(2) ?
C2 C3 C4 C5 . . . . -1.4(2) ?
C2 C3 C4 N2 . . . . 179.31(13) ?
O3 N2 C4 C5 . . . . 0.8(2) no
O2 N2 C4 C5 . . . . -178.37(15) ?
O3 N2 C4 C3 . . . . -179.87(15) ?
O2 N2 C4 C3 . . . . 1.0(2) no
C3 C4 C5 C6 . . . . 0.7(2) ?
N2 C4 C5 C6 . . . . -179.92(13) ?
C4 C5 C6 C1 . . . . 1.6(2) ?
C4 C5 C6 N1 . . . . -178.49(12) ?
O1 C1 C6 C5 . . . . 177.64(13) ?
C2 C1 C6 C5 . . . . -3.1(2) ?
O1 C1 C6 N1 . . . . -2.2(2) ?
C2 C1 C6 N1 . . . . 177.00(12) ?
O4 N1 C6 C5 . . . . 3.9(2) no
O5 N1 C6 C5 . . . . -177.39(13) ?
O4 N1 C6 C1 . . . . -176.23(15) ?
O5 N1 C6 C1 . . . . 2.5(2) no
O6 C7 C8 C9 . . . . 178.49(14) ?
C12 C7 C8 C9 . . . . -0.1(2) ?
C7 C8 C9 C10 . . . . 0.5(2) ?
C8 C9 C10 C11 . . . . -0.7(2) ?
C8 C9 C10 N4 . . . . 179.33(14) ?
O7 N4 C10 C11 . . . . 174.57(14) ?
O8 N4 C10 C11 . . . . -4.5(2) ?
O7 N4 C10 C9 . . . . -5.4(2) ?
O8 N4 C10 C9 . . . . 175.54(14) ?
C9 C10 C11 C12 . . . . 0.4(2) ?
N4 C10 C11 C12 . . . . -179.61(12) ?
C10 C11 C12 N3 . . . . -179.11(12) ?
C10 C11 C12 C7 . . . . 0.1(2) ?
O10 N3 C12 C11 . . . . -175.46(12) ?
O9 N3 C12 C11 . . . . 5.19(18) ?
O10 N3 C12 C7 . . . . 5.35(19) ?
O9 N3 C12 C7 . . . . -174.00(13) ?
O6 C7 C12 C11 . . . . -178.70(13) ?
C8 C7 C12 C11 . . . . -0.2(2) ?
O6 C7 C12 N3 . . . . 0.4(2) ?
C8 C7 C12 N3 . . . . 178.91(12) ?
N5 C13 C14 O11 . . . . 69.73(14) ?
N6 C15 C16 O12 . . . . 54.43(16) ?
